data_2011314
loop_
_publ_author_name
'Decken, Andreas'
'Gisia L. Pisegna'
'Christopher M. Vogels'
'Stephen A. Westcott'

_publ_section_title
;
 <i>trans</i>-Bis(benzylamine)dichloropalladium(II) bis(dimethyl
 sulfoxide) solvate
;
_journal_issue 9
_journal_name_full 'Acta Crystallographica Section C'
_journal_page_first 1071
_journal_page_last 1072
_journal_paper_doi 10.1107/S0108270100008428
_journal_volume 56
_journal_year 2000
_chemical_formula_iupac '[PdCl2 (C7 H9 N)2 ] , 2C2 H6 OS '
_chemical_formula_moiety 'C14 H18 Cl2 N2 Pd , 2C2 H6 OS'
_chemical_formula_sum 'C18 H30 Cl2 N2 O2 Pd S2'
_chemical_formula_weight 547.86
_chemical_name_systematic ' Trans-Dichlorodibenzylaminepalladium(II)'
_space_group_IT_number 14
_symmetry_cell_setting monoclinic
_symmetry_space_group_name_Hall '-P 2yn'
_symmetry_space_group_name_H-M 'P 1 21/n 1'
_cell_angle_alpha 90.00
_cell_angle_beta 109.700(10)
_cell_angle_gamma 90.00
_cell_formula_units_Z 2
_cell_length_a 7.242(2)
_cell_length_b 16.187(5)
_cell_length_c 10.596(3)
_cell_measurement_reflns_used 12890
_cell_measurement_temperature 173.0(10)
_cell_measurement_theta_max 30.64
_cell_measurement_theta_min 3
_cell_volume 1169.4(6)
_computing_cell_refinement CrystalClear
_computing_data_collection 'CrystalClear (Rigaku Corporation, 1999)'
_computing_data_reduction CrystalClear
_computing_molecular_graphics 'SHELXTL  (Sheldrick, 1990)'
_computing_publication_material SHELXTL
_computing_structure_refinement 'SHELXL93 (Sheldrick, 1993)'
_computing_structure_solution 'SHELXS86 (Sheldrick, 1990)'
_diffrn_ambient_temperature 173.0(10)
_diffrn_measured_fraction_theta_full 100
_diffrn_measurement_device 'Rigaku AFC8/Mercury CCD'
_diffrn_measurement_method \w
_diffrn_radiation_monochromator graphite
_diffrn_radiation_source 'fine-focus sealed tube'
_diffrn_radiation_type MoK\a
_diffrn_radiation_wavelength .71073
_diffrn_reflns_av_R_equivalents .018
_diffrn_reflns_av_sigmaI/netI .0289
_diffrn_reflns_limit_h_max 9
_diffrn_reflns_limit_h_min 0
_diffrn_reflns_limit_k_max 22
_diffrn_reflns_limit_k_min -22
_diffrn_reflns_limit_l_max 14
_diffrn_reflns_limit_l_min -14
_diffrn_reflns_number 12890
_diffrn_reflns_theta_full 26.4
_diffrn_reflns_theta_max 30.64
_diffrn_reflns_theta_min 3.00
_diffrn_standards_decay_% 0
_diffrn_standards_number 'all frames'
_exptl_absorpt_coefficient_mu 1.216
_exptl_absorpt_correction_T_max .864
_exptl_absorpt_correction_T_min .500
_exptl_absorpt_correction_type analytical
_exptl_absorpt_process_details '(CrystalClear; Rigaku Corporation, 1999)'
_exptl_crystal_colour yellow
_exptl_crystal_density_diffrn 1.556
_exptl_crystal_density_meas ?
_exptl_crystal_density_method none
_exptl_crystal_description plate
_exptl_crystal_F_000 560
_exptl_crystal_size_max .38
_exptl_crystal_size_mid .23
_exptl_crystal_size_min .12
_refine_diff_density_max .804
_refine_diff_density_min -.728
_refine_ls_extinction_coef .0117(18)
_refine_ls_extinction_method 'SHELXL93 (Sheldrick, 1993)'
_refine_ls_goodness_of_fit_all 1.093
_refine_ls_goodness_of_fit_ref 1.085
_refine_ls_hydrogen_treatment constr
_refine_ls_matrix_type full
_refine_ls_number_parameters 130
_refine_ls_number_reflns 3088
_refine_ls_number_restraints 0
_refine_ls_restrained_S_all 1.093
_refine_ls_restrained_S_obs 1.085
_refine_ls_R_factor_all .0355
_refine_ls_R_factor_gt .0256
_refine_ls_shift/esd_mean .000
_refine_ls_shift/su_max .001
_refine_ls_structure_factor_coef Fsqd
_refine_ls_weighting_scheme
;     calc w = 1/[\s^2^(Fo^2^)+(0.0150P)^2^+1.2000P] where
       P=(Fo^2^+2Fc^2^)/3
;
_refine_ls_wR_factor_all .0641
_refine_ls_wR_factor_ref .0594
_reflns_number_gt 2703
_reflns_number_total 3088
_reflns_threshold_expression I>2\s(I)
_cod_data_source_file fr1279.cif
_cod_data_source_block I
_cod_depositor_comments
;
The following automatic conversions were performed:
'_symmetry_cell_setting' value 'Monoclinic' changed to 'monoclinic'
according to '/home/saulius/struct/CIF-dictionaries/cif_core.dic'
dictionary named 'cif_core.dic' version 2.4.1 from 2010-06-29.

Automatic conversion script
Id: cif_fix_enum 1527 2010-12-29 10:47:43Z saulius 

The following automatic conversions were performed:

'_symmetry_cell_setting' value 'Monoclinic' changed to 'monoclinic'
according to /home/saulius/struct/CIF-dictionaries/cif_core.dic
dictionary named 'cif_core.dic' version 2.4.1 from 2010-06-29.

Automatic conversion script
Id: cif_fix_values 1715 2011-07-08 13:25:40Z adriana 

The following automatic conversions were performed:

'_exptl_crystal_density_meas' value 'not measured' was changed to '?'
- the value is perceived as not measured.

Automatic conversion script
Id: cif_fix_values 3008 2015-01-20 13:52:24Z robertas 
;
_cod_original_sg_symbol_H-M 'P 21/n'
_cod_database_code 2011314
_cod_database_fobs_code 2011314

loop_
_symmetry_equiv_pos_as_xyz
'x, y, z'
'-x+1/2, y+1/2, -z+1/2'
'-x, -y, -z'
'x-1/2, -y-1/2, z-1/2'

loop_
_atom_site_aniso_label
_atom_site_aniso_U_11
_atom_site_aniso_U_22
_atom_site_aniso_U_33
_atom_site_aniso_U_12
_atom_site_aniso_U_13
_atom_site_aniso_U_23
Pd .01657(11) .01723(11) .01963(11) .00221(7) .00519(7) .00030(7)
Cl .0254(2) .0296(2) .0239(2) .0025(2) .0051(2) -.0044(2)
N .0185(7) .0198(7) .0231(7) .0025(6) .0072(6) .0003(6)
C2 .0206(9) .0201(8) .0308(9) .0010(7) .0095(7) .0028(7)
C3 .0192(8) .0181(8) .0244(8) .0006(7) .0056(7) -.0017(7)
C4 .0209(9) .0223(8) .0275(9) .0002(7) .0066(7) .0033(7)
C5 .0220(9) .0280(10) .0368(11) .0004(8) .0123(8) -.0020(8)
C6 .0237(9) .0263(9) .0355(11) .0059(8) .0045(8) -.0024(8)
C7 .0322(10) .0199(8) .0257(9) .0047(8) .0028(8) .0010(7)
C8 .0271(9) .0201(8) .0243(9) .0000(7) .0078(7) -.0002(7)
S .0404(3) .0217(2) .0235(2) -.0029(2) -.0013(2) .0002(2)
O .0256(7) .0302(7) .0261(7) -.0009(6) .0026(6) .0074(6)
C9 .058(2) .0408(13) .0317(11) .0018(12) .0195(11) .0056(10)
C10 .0324(12) .0331(11) .0434(13) .0027(9) .0027(10) .0103(10)

loop_
_atom_site_label
_atom_site_fract_x
_atom_site_fract_y
_atom_site_fract_z
_atom_site_U_iso_or_equiv
_atom_site_thermal_displace_type
_atom_site_calc_flag
_atom_site_refinement_flags
_atom_site_occupancy
_atom_site_disorder_group
_atom_site_type_symbol
Pd .0000 .0000 .5000 .01804(8) Uani d S 1 . Pd
Cl .14461(7) .05561(3) .71091(5) .02712(12) Uani d . 1 . Cl
N -.2573(2) .05810(9) .4856(2) .0204(3) Uani d . 1 . N
H1A -.2860 .04779 .5603 .033(3) Uiso d R 1 . H
H1B -.3543 .03678 .4157 .033(3) Uiso d R 1 . H
C2 -.2506(3) .14866(12) .4676(2) .0236(4) Uani d . 1 . C
H2A -.2090 .15930 .3922 .033(3) Uiso d R 1 . H
H2B -.1533 .17154 .5454 .033(3) Uiso d R 1 . H
C3 -.4421(3) .19311(11) .4458(2) .0210(3) Uani d . 1 . C
C4 -.5670(3) .17323(12) .5166(2) .0239(4) Uani d . 1 . C
H4A -.5337 .12874 .5802 .032(3) Uiso d R 1 . H
C5 -.7397(3) .21723(13) .4957(2) .0283(4) Uani d . 1 . C
H5A -.8246 .20288 .5451 .032(3) Uiso d R 1 . H
C6 -.7902(3) .28194(13) .4040(2) .0299(4) Uani d . 1 . C
H6A -.9102 .31183 .3891 .032(3) Uiso d R 1 . H
C7 -.6658(3) .30282(12) .3344(2) .0277(4) Uani d . 1 . C
H7A -.6990 .34773 .2716 .032(3) Uiso d R 1 . H
C8 -.4932(3) .25890(12) .3552(2) .0241(4) Uani d . 1 . C
H8A -.4077 .27401 .3067 .032(3) Uiso d R 1 . H
S -.25387(9) -.02443(3) .85229(5) .03160(13) Uani d . 1 . S
O -.3700(2) .00169(9) .71130(15) .0289(3) Uani d . 1 . O
C9 -.4180(4) -.0858(2) .9076(2) .0425(6) Uani d . 1 . C
H9A -.5335 -.0543 .9001 .062(4) Uiso calc R 1 . H
H9B -.3543 -.1016 .9994 .062(4) Uiso calc R 1 . H
H9C -.4541 -.1345 .8529 .062(4) Uiso calc R 1 . H
C10 -.0956(4) -.10537(15) .8374(3) .0388(5) Uani d . 1 . C
H10A .0000 -.0835 .8020 .062(4) Uiso calc R 1 . H
H10B -.1714 -.1472 .7782 .062(4) Uiso calc R 1 . H
H10C -.0301 -.1290 .9241 .062(4) Uiso calc R 1 . H

loop_
_atom_type_symbol
_atom_type_description
_atom_type_scat_dispersion_real
_atom_type_scat_dispersion_imag
_atom_type_scat_source
C C .0033 .0016 'International Tables Vol C Tables 4.2.6.8 and 6.1.1.4'
H H .0000 .0000 'International Tables Vol C Tables 4.2.6.8 and 6.1.1.4'
N N .0061 .0033 'International Tables Vol C Tables 4.2.6.8 and 6.1.1.4'
Cl Cl .1484 .1585 'International Tables Vol C Tables 4.2.6.8 and 6.1.1.4'
Pd Pd -.9988 1.0072 'International Tables Vol C Tables 4.2.6.8 and 6.1.1.4'
S S .1246 .1234 'International Tables Vol C Tables 4.2.6.8 and 6.1.1.4'
O O .0106 .0060 'International Tables Vol C Tables 4.2.6.8 and 6.1.1.4'

loop_
_geom_angle_atom_site_label_1
_geom_angle_atom_site_label_2
_geom_angle_atom_site_label_3
_geom_angle_site_symmetry_1
_geom_angle_site_symmetry_3
_geom_angle
_geom_angle_publ_flag
N Pd N . 3_556 180.0 yes
N Pd Cl . . 89.86(5) yes
N Pd Cl 3_556 . 90.14(5) yes
N Pd Cl . 3_556 90.14(5) no
N Pd Cl 3_556 3_556 89.86(5) no
Cl Pd Cl . 3_556 180.0 yes
C2 N Pd . . 113.33(12) no
N C2 C3 . . 115.0(2) yes
C4 C3 C8 . . 118.4(2) no
C4 C3 C2 . . 122.5(2) no
C8 C3 C2 . . 119.0(2) no
C5 C4 C3 . . 120.6(2) no
C4 C5 C6 . . 120.5(2) no
C7 C6 C5 . . 119.4(2) no
C6 C7 C8 . . 120.2(2) no
C7 C8 C3 . . 121.0(2) no
O S C10 . . 106.21(11) no
O S C9 . . 105.65(12) no
C10 S C9 . . 97.96(13) no

loop_
_geom_bond_atom_site_label_1
_geom_bond_atom_site_label_2
_geom_bond_site_symmetry_2
_geom_bond_distance
_geom_bond_publ_flag
Pd N . 2.046(2) yes
Pd N 3_556 2.046(2) yes
Pd Cl . 2.3072(7) yes
Pd Cl 3_556 2.3072(7) yes
N C2 . 1.481(2) yes
C2 C3 . 1.510(3) yes
C3 C4 . 1.393(3) no
C3 C8 . 1.397(3) no
C4 C5 . 1.390(3) no
C5 C6 . 1.392(3) no
C6 C7 . 1.384(3) no
C7 C8 . 1.390(3) no
S O . 1.507(2) no
S C10 . 1.782(3) no
S C9 . 1.793(3) no

loop_
_geom_hbond_atom_site_label_D
_geom_hbond_atom_site_label_H
_geom_hbond_atom_site_label_A
_geom_hbond_site_symmetry_A
_geom_hbond_distance_DH
_geom_hbond_distance_HA
_geom_hbond_distance_DA
_geom_hbond_angle_DHA
_geom_hbond_publ_flag
N H1A O ? .900 2.035 2.922(2) 168.24 no
N H1B O 2_555 .900 2.092 2.963(2) 162.69 no
C10 H10A Cl ? .900 2.789 3.631(3) 146.96 no
